data_2007376
loop_
_publ_author_name
'Warda, Salam A.'

_publ_section_title
Aqua(2,4-dimethylpyridine-<i>N</i>)(<i>N</i>-salicylideneglycinato-<i>O</i>,<i>N</i>,<i>O</i>')copper(II)
_journal_issue 6
_journal_name_full 'Acta Crystallographica Section C'
_journal_page_first 768
_journal_page_last 770
_journal_paper_doi 10.1107/S0108270197019367
_journal_volume 54
_journal_year 1998
_chemical_formula_iupac '[Cu(C9 H7 NO3)(C7 H9 N)(H2 O)]'
_chemical_formula_sum 'C16 H18 Cu N2 O4'
_chemical_formula_weight 365.86
_chemical_name_systematic
;
 Aqua(2,4-dimethylpyridine((N-salicylideneglycinato)copper(II)
;
_space_group_IT_number 14
_symmetry_cell_setting monoclinic
_symmetry_space_group_name_Hall '-P 2ybc'
_symmetry_space_group_name_H-M 'P 1 21/c 1'
_audit_creation_method SHELXL-97
_cell_angle_alpha 90.00
_cell_angle_beta 94.354(8)
_cell_angle_gamma 90.00
_cell_formula_units_Z 4
_cell_length_a 13.0786(8)
_cell_length_b 12.1740(7)
_cell_length_c 9.9027(9)
_cell_measurement_reflns_used 25
_cell_measurement_temperature 293(2)
_cell_measurement_theta_max 22.076
_cell_measurement_theta_min 18.999
_cell_volume 1572.1(2)
_computing_cell_refinement 'CAD-4 EXPRESS'
_computing_data_collection 'CAD-4-EXPRESS (Enraf-Nonius, 1994)'
_computing_data_reduction 'XCAD-4 (Harms, 1997)'
_computing_molecular_graphics 'XP in SHELXTL (Siemens, 1996a)'
_computing_publication_material SHELXL97
_computing_structure_refinement 'SHELXL97 (Sheldrick, 1997)'
_computing_structure_solution 'SHELXS97 (Sheldrick, 1990)'
_diffrn_ambient_temperature 293(2)
_diffrn_measured_fraction_theta_full 0.953
_diffrn_measured_fraction_theta_max 0.953
_diffrn_measurement_device_type 'Enraf Nonius CAD4'
_diffrn_measurement_method \w_scans
_diffrn_radiation_monochromator graphite
_diffrn_radiation_source 'fine-focus sealed tube'
_diffrn_radiation_type MoK\a
_diffrn_radiation_wavelength 0.71073
_diffrn_reflns_av_R_equivalents 0.0206
_diffrn_reflns_av_sigmaI/netI 0.0218
_diffrn_reflns_limit_h_max 16
_diffrn_reflns_limit_h_min 0
_diffrn_reflns_limit_k_max 15
_diffrn_reflns_limit_k_min 0
_diffrn_reflns_limit_l_max 12
_diffrn_reflns_limit_l_min -12
_diffrn_reflns_number 3736
_diffrn_reflns_theta_full 27.00
_diffrn_reflns_theta_max 27.00
_diffrn_reflns_theta_min 2.66
_diffrn_standards_decay_% 0
_diffrn_standards_interval_time 120
_diffrn_standards_number 2
_exptl_absorpt_coefficient_mu 1.411
_exptl_absorpt_correction_T_max 0.951
_exptl_absorpt_correction_T_min 0.516
_exptl_absorpt_correction_type 'empirical with psi-scans (Siemens, 1996b)'
_exptl_crystal_colour 'Dark green'
_exptl_crystal_density_diffrn 1.546
_exptl_crystal_density_meas ?
_exptl_crystal_density_method 'not measured'
_exptl_crystal_description Plate
_exptl_crystal_F_000 756
_exptl_crystal_size_max 0.540
_exptl_crystal_size_mid 0.132
_exptl_crystal_size_min 0.036
_refine_diff_density_max 0.419
_refine_diff_density_min -0.805
_refine_ls_extinction_method none
_refine_ls_goodness_of_fit_all 1.075
_refine_ls_hydrogen_treatment constr_(see_text)
_refine_ls_matrix_type full
_refine_ls_number_parameters 210
_refine_ls_number_reflns 3428
_refine_ls_number_restraints 0
_refine_ls_restrained_S_all 1.075
_refine_ls_R_factor_all 0.0507
_refine_ls_R_factor_gt 0.0373
_refine_ls_shift/su_max <0.001
_refine_ls_shift/su_mean 0.000
_refine_ls_structure_factor_coef Fsqd
_refine_ls_weighting_details 'w = 1/[\s^2^(Fo^2^)+(0.0562P)^2^+0.6515P] where P=(Fo^2^+2Fc^2^)/3'
_refine_ls_weighting_scheme calc
_refine_ls_wR_factor_all 0.1010
_reflns_number_gt 2787
_reflns_number_total 3428
_reflns_threshold_expression I>2\s(I)
_cod_data_source_file sk1096.cif
_cod_data_source_block 24py
_cod_depositor_comments
;
The following automatic conversions were performed:
'_symmetry_cell_setting' value 'Monoclinic' changed to 'monoclinic'
according to '/home/saulius/struct/CIF-dictionaries/cif_core.dic'
dictionary named 'cif_core.dic' version 2.4.1 from 2010-06-29.

Automatic conversion script
Id: cif_fix_enum 1527 2010-12-29 10:47:43Z saulius 

The following automatic conversions were performed:

'_symmetry_cell_setting' value 'Monoclinic' changed to 'monoclinic'
according to /home/saulius/struct/CIF-dictionaries/cif_core.dic
dictionary named 'cif_core.dic' version 2.4.1 from 2010-06-29.

Automatic conversion script
Id: cif_fix_values 1715 2011-07-08 13:25:40Z adriana 

The following automatic conversions were performed:

'_exptl_crystal_density_meas' value 'none' was changed to '?' - the
value is perceived as not measured.

Automatic conversion script
Id: cif_fix_values 3008 2015-01-20 13:52:24Z robertas 

The following automatic conversions were performed:

'_refine_ls_weighting_scheme' value 'calc w =
1/[\s^2^(Fo^2^)+(0.0562P)^2^+0.6515P] where P=(Fo^2^+2Fc^2^)/3' was
changed to 'calc'. New tag '_refine_ls_weighting_details' was
created. The value of the new tag was set to 'w =
1/[\s^2^(Fo^2^)+(0.0562P)^2^+0.6515P] where P=(Fo^2^+2Fc^2^)/3'.

Automatic conversion script
Id: cif_fix_values 3143 2015-03-26 13:38:13Z robertas 
;
_cod_original_sg_symbol_H-M 'P 21/c'
_cod_database_code 2007376

loop_
_symmetry_equiv_pos_as_xyz
'x, y, z'
'-x, y+1/2, -z+1/2'
'-x, -y, -z'
'x, -y-1/2, z-1/2'

loop_
_atom_site_label
_atom_site_fract_x
_atom_site_fract_y
_atom_site_fract_z
_atom_site_U_iso_or_equiv
_atom_site_adp_type
_atom_site_calc_flag
_atom_site_refinement_flags
_atom_site_occupancy
_atom_site_disorder_assembly
_atom_site_disorder_group
_atom_site_type_symbol
Cu .20739(2) .04871(2) .03100(3) .03357(12) Uani d . 1 . . Cu
O1 .30858(15) .03734(14) .1811(2) .0452(5) Uani d . 1 . . O
N1 .22630(15) .20436(16) .0112(2) .0311(4) Uani d . 1 . . N
C1 .36659(18) .1167(2) .2325(3) .0363(5) Uani d . 1 . . C
N2 .19888(15) -.11435(16) .0182(2) .0317(4) Uani d . 1 . . N
O2 .12271(15) .06395(14) -.14413(19) .0392(4) Uani d . 1 . . O
C2 .4389(2) .0913(3) .3420(3) .0460(7) Uani d . 1 . . C
H2 .4429 .0081 .3655 .055 Uiso d R 1 . . H
O3 .05691(15) .18981(15) -.28940(18) .0423(4) Uani d . 1 . . O
C3 .5023(2) .1708(3) .4005(3) .0550(8) Uani d . 1 . . C
H3 .5440 .1587 .4820 .066 Uiso d R 1 . . H
O4 .05777(14) .08005(16) .1546(2) .0479(5) Uani d . 1 . . O
H42 .0410 .1494 .1658 .058 Uiso d R 1 . . H
H41 .0020 .0473 .1447 .058 Uiso d R 1 . . H
C4 .4986(2) .2788(3) .3556(3) .0594(9) Uani d . 1 . . C
H4 .5419 .3388 .4052 .071 Uiso d R 1 . . H
C5 .4291(2) .3060(3) .2503(3) .0494(7) Uani d . 1 . . C
H5 .4216 .3867 .2059 .059 Uiso d R 1 . . H
C6 .36216(19) .2267(2) .1869(3) .0375(6) Uani d . 1 . . C
C7 .29212(19) .2643(2) .0788(3) .0357(5) Uani d . 1 . . C
H7 .2946 .3400 .0541 .043 Uiso d R 1 . . H
C8 .1562(2) .25247(19) -.0932(3) .0347(5) Uani d . 1 . . C
H8B .1846 .3081 -.1476 .042 Uiso d R 1 . . H
H8A .1038 .2959 -.0584 .042 Uiso d R 1 . . H
C9 .10809(18) .16301(19) -.1853(2) .0314(5) Uani d . 1 . . C
C10 .25156(19) -.1696(2) -.0700(3) .0358(5) Uani d . 1 . . C
C11 .2410(2) -.2827(2) -.0843(3) .0395(6) Uani d . 1 . . C
H11 .2725 -.3208 -.1499 .047 Uiso d R 1 . . H
C12 .1768(2) -.3405(2) -.0070(3) .0395(6) Uani d . 1 . . C
C13 .1258(2) -.2823(2) .0876(3) .0398(6) Uani d . 1 . . C
H13 .0785 -.3167 .1448 .048 Uiso d R 1 . . H
C14 .13837(19) -.1704(2) .0970(3) .0363(5) Uani d . 1 . . C
H14 .1060 -.1264 .1606 .044 Uiso d R 1 . . H
C15 .3211(3) -.1051(3) -.1544(3) .0564(8) Uani d . 1 . . C
H15A .3653 -.0594 -.0965 .085 Uiso calc R 1 . . H
H15B .2806 -.0599 -.2173 .085 Uiso calc R 1 . . H
H15C .3618 -.1547 -.2032 .085 Uiso calc R 1 . . H
C16 .1604(3) -.4619(2) -.0250(4) .0653(10) Uani d . 1 . . C
H16A .2167 -.4929 -.0688 .098 Uiso calc R 1 . . H
H16B .0977 -.4745 -.0798 .098 Uiso calc R 1 . . H
H16C .1562 -.4958 .0619 .098 Uiso calc R 1 . . H

loop_
_atom_site_aniso_label
_atom_site_aniso_U_11
_atom_site_aniso_U_22
_atom_site_aniso_U_33
_atom_site_aniso_U_12
_atom_site_aniso_U_13
_atom_site_aniso_U_23
Cu .03418(18) .02371(16) .04156(19) -.00275(12) -.00531(12) .00240(10)
O1 .0430(11) .0358(10) .0541(12) -.0030(8) -.0142(9) .0068(8)
N1 .0278(10) .0258(10) .0395(11) -.0014(8) .0019(8) .0006(8)
C1 .0246(11) .0435(14) .0407(13) -.0002(10) .0026(10) -.0014(11)
N2 .0327(10) .0256(9) .0362(10) .0012(8) -.0016(8) .0014(8)
O2 .0457(11) .0281(8) .0422(10) -.0042(7) -.0072(8) .0010(7)
C2 .0345(14) .0580(17) .0447(15) .0038(13) -.0030(12) .0019(13)
O3 .0462(11) .0413(10) .0383(10) -.0029(8) -.0044(8) .0078(8)
C3 .0345(15) .086(2) .0433(15) -.0039(15) -.0062(12) -.0054(16)
O4 .0369(10) .0363(10) .0711(14) -.0053(8) .0070(9) -.0094(9)
C4 .0457(17) .077(2) .0543(18) -.0158(17) -.0038(14) -.0173(17)
C5 .0424(16) .0505(17) .0548(17) -.0128(13) .0000(13) -.0093(13)
C6 .0293(12) .0414(14) .0419(13) -.0059(10) .0033(10) -.0054(11)
C7 .0321(12) .0278(11) .0475(14) -.0039(10) .0051(11) .0012(10)
C8 .0346(12) .0253(11) .0435(13) .0009(9) -.0019(10) .0046(10)
C9 .0273(11) .0319(12) .0354(12) -.0016(9) .0052(9) .0040(10)
C10 .0309(12) .0354(13) .0404(13) .0035(10) -.0022(10) .0026(11)
C11 .0416(14) .0365(13) .0397(13) .0110(11) -.0022(11) -.0054(11)
C12 .0421(14) .0272(12) .0469(14) .0019(11) -.0111(11) -.0007(11)
C13 .0392(14) .0310(12) .0492(15) -.0024(11) .0031(12) .0052(11)
C14 .0370(13) .0304(12) .0417(13) .0034(10) .0040(11) -.0007(10)
C15 .0509(18) .0578(19) .0630(19) -.0008(15) .0202(16) .0085(16)
C16 .093(3) .0275(15) .074(2) -.0006(15) -.001(2) -.0058(14)

loop_
_atom_type_symbol
_atom_type_description
_atom_type_scat_dispersion_real
_atom_type_scat_dispersion_imag
_atom_type_scat_source
C C 0.0033 0.0016 'International Tables Vol C Tables 4.2.6.8 and 6.1.1.4'
H H 0.0000 0.0000 'International Tables Vol C Tables 4.2.6.8 and 6.1.1.4'
N N 0.0061 0.0033 'International Tables Vol C Tables 4.2.6.8 and 6.1.1.4'
O O 0.0106 0.0060 'International Tables Vol C Tables 4.2.6.8 and 6.1.1.4'
Cu Cu 0.3201 1.2651 'International Tables Vol C Tables 4.2.6.8 and 6.1.1.4'

loop_
_geom_angle_atom_site_label_1
_geom_angle_atom_site_label_2
_geom_angle_atom_site_label_3
_geom_angle
_geom_angle_publ_flag
O1 Cu N1 93.66(8) y
O1 Cu N2 90.53(8) y
N1 Cu N2 169.31(9) y
O1 Cu O2 170.16(8) y
N1 Cu O2 83.50(8) y
N2 Cu O2 90.73(7) y
O1 Cu O4 98.99(8) y
N1 Cu O4 90.66(8) y
N2 Cu O4 98.40(7) y
O2 Cu O4 90.47(8) y
C1 O1 Cu 126.43(17) ?
C7 N1 C8 120.4(2) ?
C7 N1 Cu 126.53(18) ?
C8 N1 Cu 113.02(15) ?
O1 C1 C6 124.6(2) ?
O1 C1 C2 118.1(2) ?
C6 C1 C2 117.4(2) ?
C10 N2 C14 118.8(2) ?
C10 N2 Cu 121.00(17) ?
C14 N2 Cu 120.23(16) ?
C9 O2 Cu 115.04(15) ?
C3 C2 C1 121.0(3) ?
C3 C2 H2 125.0 ?
C1 C2 H2 113.7 ?
C2 C3 C4 121.8(3) ?
C2 C3 H3 122.5 ?
C4 C3 H3 115.0 ?
Cu O4 H42 115.7 ?
Cu O4 H41 127.0 ?
H42 O4 H41 104.4 ?
C5 C4 C3 118.6(3) ?
C5 C4 H4 120.1 ?
C3 C4 H4 121.1 ?
C4 C5 C6 121.6(3) ?
C4 C5 H5 124.5 ?
C6 C5 H5 113.9 ?
C1 C6 C5 119.7(3) ?
C1 C6 C7 123.4(2) ?
C5 C6 C7 116.9(2) ?
N1 C7 C6 125.3(2) ?
N1 C7 H7 116.8 ?
C6 C7 H7 117.9 ?
N1 C8 C9 110.31(19) ?
N1 C8 H8B 115.8 ?
C9 C8 H8B 109.2 ?
N1 C8 H8A 113.6 ?
C9 C8 H8A 109.8 ?
H8B C8 H8A 97.5 ?
O3 C9 O2 125.0(2) ?
O3 C9 C8 119.0(2) ?
O2 C9 C8 115.9(2) ?
N2 C10 C11 121.0(2) ?
N2 C10 C15 117.7(2) ?
C11 C10 C15 121.4(3) ?
C12 C11 C10 120.7(2) ?
C12 C11 H11 117.4 ?
C10 C11 H11 121.7 ?
C11 C12 C13 117.5(2) ?
C11 C12 C16 121.7(3) ?
C13 C12 C16 120.7(3) ?
C14 C13 C12 119.4(2) ?
C14 C13 H13 118.0 ?
C12 C13 H13 122.5 ?
N2 C14 C13 122.6(2) ?
N2 C14 H14 114.3 ?
C13 C14 H14 123.1 ?
C10 C15 H15A 109.5 ?
C10 C15 H15B 109.5 ?
H15A C15 H15B 109.5 ?
C10 C15 H15C 109.5 ?
H15A C15 H15C 109.5 ?
H15B C15 H15C 109.5 ?
C12 C16 H16A 109.5 ?
C12 C16 H16B 109.5 ?
H16A C16 H16B 109.5 ?
C12 C16 H16C 109.5 ?
H16A C16 H16C 109.5 ?
H16B C16 H16C 109.5 ?

loop_
_geom_bond_atom_site_label_1
_geom_bond_atom_site_label_2
_geom_bond_site_symmetry_2
_geom_bond_distance
_geom_bond_publ_flag
Cu O1 . 1.9189(19) y
Cu N1 . 1.9229(19) y
Cu N2 . 1.992(2) y
Cu O2 . 1.9942(18) y
Cu O4 . 2.416(2) y
O1 C1 . 1.307(3) ?
N1 C7 . 1.278(3) ?
N1 C8 . 1.452(3) ?
C1 C6 . 1.413(4) ?
C1 C2 . 1.418(4) ?
N2 C10 . 1.335(3) ?
N2 C14 . 1.339(3) ?
O2 C9 . 1.283(3) ?
C2 C3 . 1.374(4) ?
C2 H2 . 1.0401 ?
O3 C9 . 1.230(3) ?
C3 C4 . 1.387(5) ?
C3 H3 . .9511 ?
O4 H42 . .8814 ?
O4 H41 . .8310 ?
C4 C5 . 1.370(4) ?
C4 H4 . 1.0271 ?
C5 C6 . 1.418(4) ?
C5 H5 . 1.0789 ?
C6 C7 . 1.431(4) ?
C7 H7 . .9551 ?
C8 C9 . 1.525(3) ?
C8 H8B . .9583 ?
C8 H8A . .9504 ?
C10 C11 . 1.389(4) ?
C10 C15 . 1.503(4) ?
C11 C12 . 1.373(4) ?
C11 H11 . .9202 ?
C12 C13 . 1.386(4) ?
C12 C16 . 1.502(4) ?
C13 C14 . 1.375(3) ?
C13 H13 . .9656 ?
C14 H14 . .9506 ?
C15 H15A . .9600 ?
C15 H15B . .9600 ?
C15 H15C . .9600 ?
C16 H16A . .9600 ?
C16 H16B . .9600 ?
C16 H16C . .9600 ?

loop_
_geom_hbond_atom_site_label_D
_geom_hbond_atom_site_label_H
_geom_hbond_atom_site_label_A
_geom_hbond_site_symmetry_A
_geom_hbond_distance_DH
_geom_hbond_distance_HA
_geom_hbond_distance_DA
_geom_hbond_angle_DHA
_geom_hbond_publ_flag
O4 H41 O2 3_555 0.83 2.12 2.936(3) 167 yes
O4 H42 O3 4_566 0.88 2.01 2.856(3) 159 yes

loop_
_geom_torsion_atom_site_label_1
_geom_torsion_atom_site_label_2
_geom_torsion_atom_site_label_3
_geom_torsion_atom_site_label_4
_geom_torsion
N1 Cu O1 C1 -3.2(2)
N2 Cu O1 C1 166.9(2)
O2 Cu O1 C1 69.6(5)
O4 Cu O1 C1 -94.5(2)
O1 Cu N1 C7 3.6(2)
N2 Cu N1 C7 -109.2(5)
O2 Cu N1 C7 -166.9(2)
O4 Cu N1 C7 102.7(2)
O1 Cu N1 C8 -176.53(17)
N2 Cu N1 C8 70.6(5)
O2 Cu N1 C8 12.93(17)
O4 Cu N1 C8 -77.47(17)
Cu O1 C1 C6 1.8(4)
Cu O1 C1 C2 -178.54(19)
O1 Cu N2 C10 -97.10(19)
N1 Cu N2 C10 16.0(5)
O2 Cu N2 C10 73.14(19)
O4 Cu N2 C10 163.73(18)
O1 Cu N2 C14 84.08(19)
N1 Cu N2 C14 -162.8(4)
O2 Cu N2 C14 -105.68(19)
O4 Cu N2 C14 -15.09(19)
O1 Cu O2 C9 -80.5(5)
N1 Cu O2 C9 -6.81(18)
N2 Cu O2 C9 -177.79(18)
O4 Cu O2 C9 83.80(18)
O1 C1 C2 C3 179.9(3)
C6 C1 C2 C3 -0.4(4)
C1 C2 C3 C4 0.0(5)
C2 C3 C4 C5 0.3(5)
C3 C4 C5 C6 -0.3(5)
O1 C1 C6 C5 -179.9(3)
C2 C1 C6 C5 0.4(4)
O1 C1 C6 C7 0.6(4)
C2 C1 C6 C7 -179.1(2)
C4 C5 C6 C1 -0.1(4)
C4 C5 C6 C7 179.5(3)
C8 N1 C7 C6 177.6(2)
Cu N1 C7 C6 -2.6(4)
C1 C6 C7 N1 -0.1(4)
C5 C6 C7 N1 -179.6(3)
C7 N1 C8 C9 163.6(2)
Cu N1 C8 C9 -16.3(2)
Cu O2 C9 O3 -178.83(19)
Cu O2 C9 C8 -0.9(3)
N1 C8 C9 O3 -170.8(2)
N1 C8 C9 O2 11.1(3)
C14 N2 C10 C11 2.6(4)
Cu N2 C10 C11 -176.23(18)
C14 N2 C10 C15 -178.4(2)
Cu N2 C10 C15 2.8(3)
N2 C10 C11 C12 -0.7(4)
C15 C10 C11 C12 -179.7(3)
C10 C11 C12 C13 -1.7(4)
C10 C11 C12 C16 177.1(3)
C11 C12 C13 C14 2.2(4)
C16 C12 C13 C14 -176.7(3)
C10 N2 C14 C13 -2.1(4)
Cu N2 C14 C13 176.7(2)
C12 C13 C14 N2 -0.3(4)
